data_7053047
loop_
_publ_author_name
'Hancock, Stuart L.'
'Mahon, Mary F.'
'Jones, Matthew D.'

_publ_section_title
;
 Salen complexes based on 1,4-diaminocyclohexane and their exploitation
 for the polymerisation of rac-lactide
;
_journal_issue 7
_journal_name_full 'New Journal of Chemistry'
_journal_page_first 1996
_journal_paper_doi 10.1039/c3nj00111c
_journal_volume 37
_journal_year 2013
_chemical_formula_sum 'C24 H41 N O4 Ti'
_chemical_formula_weight 455.48
_chemical_name_systematic
;
?
;
_space_group_IT_number 14
_symmetry_cell_setting monoclinic
_symmetry_space_group_name_Hall '-P 2ybc'
_symmetry_space_group_name_H-M 'P 1 21/c 1'
_atom_sites_solution_hydrogens geom
_atom_sites_solution_primary direct
_atom_sites_solution_secondary difmap
_audit_creation_method SHELXL-97
_cell_angle_alpha 90.00
_cell_angle_beta 114.6170(10)
_cell_angle_gamma 90.00
_cell_formula_units_Z 4
_cell_length_a 10.4230(2)
_cell_length_b 22.8100(5)
_cell_length_c 12.5010(2)
_cell_measurement_reflns_used 6227
_cell_measurement_temperature 150(2)
_cell_measurement_theta_max 27.48
_cell_measurement_theta_min 3.51
_cell_volume 2701.97(9)
_computing_cell_refinement 'HKL Scalepack (Otwinowski & Minor 1997)'
_computing_data_collection 'Collect (Bruker AXS BV 1997-2004)'
_computing_data_reduction 'Denzo & Scalepack (Otwinowski, Minor 1997)'
_computing_molecular_graphics 'ORTEX (P.McArdle 1995)'
_computing_publication_material 'SHELXL-97/2 (Sheldrick 1997)'
_computing_structure_refinement 'SHELXL-97/2 (Sheldrick 1997)'
_computing_structure_solution
;
SIR97- Altomare A., Burla M.C., Camalli M., Cascarano G.L., Giacovazzo C. ,
Guagliardi A., Moliterni A.G.G., Polidori G.,Spagna R.
(1999) J. Appl. Cryst. 32, 115-119.
;
_diffrn_ambient_temperature 150(2)
_diffrn_measured_fraction_theta_full 0.994
_diffrn_measured_fraction_theta_max 0.994
_diffrn_measurement_device_type 'nonius kappa ccd'
_diffrn_measurement_method ccd
_diffrn_radiation_monochromator graphite
_diffrn_radiation_source 'fine-focus sealed tube'
_diffrn_radiation_type MoK\a
_diffrn_radiation_wavelength 0.71073
_diffrn_reflns_av_R_equivalents 0.1081
_diffrn_reflns_av_sigmaI/netI 0.0557
_diffrn_reflns_limit_h_max 13
_diffrn_reflns_limit_h_min -13
_diffrn_reflns_limit_k_max 29
_diffrn_reflns_limit_k_min -29
_diffrn_reflns_limit_l_max 16
_diffrn_reflns_limit_l_min -16
_diffrn_reflns_number 39062
_diffrn_reflns_theta_full 27.54
_diffrn_reflns_theta_max 27.54
_diffrn_reflns_theta_min 3.59
_exptl_absorpt_coefficient_mu 0.342
_exptl_absorpt_correction_T_max 0.9347
_exptl_absorpt_correction_T_min 0.8753
_exptl_absorpt_correction_type multi-scan
_exptl_absorpt_process_details 'multi-scan Sortav (Blessing 1995)'
_exptl_crystal_colour yellow
_exptl_crystal_density_diffrn 1.120
_exptl_crystal_density_method 'not measured'
_exptl_crystal_description plate
_exptl_crystal_F_000 984
_exptl_crystal_size_max 0.40
_exptl_crystal_size_mid 0.20
_exptl_crystal_size_min 0.20
_refine_diff_density_max 0.901
_refine_diff_density_min -0.656
_refine_diff_density_rms 0.090
_refine_ls_extinction_method none
_refine_ls_goodness_of_fit_ref 1.110
_refine_ls_hydrogen_treatment constr
_refine_ls_matrix_type full
_refine_ls_number_parameters 323
_refine_ls_number_reflns 6195
_refine_ls_number_restraints 6
_refine_ls_restrained_S_all 1.109
_refine_ls_R_factor_all 0.0892
_refine_ls_R_factor_gt 0.0691
_refine_ls_shift/su_max 0.001
_refine_ls_shift/su_mean 0.000
_refine_ls_structure_factor_coef Fsqd
_refine_ls_weighting_details 'calc w=1/[\s^2^(Fo^2^)+(0.1034P)^2^+1.1489P] where P=(Fo^2^+2Fc^2^)/3'
_refine_ls_weighting_scheme calc
_refine_ls_wR_factor_gt 0.1764
_refine_ls_wR_factor_ref 0.1912
_reflns_number_gt 4785
_reflns_number_total 6195
_reflns_threshold_expression >2sigma(I)
_cod_data_source_file c3nj00111c.txt
_cod_data_source_block Ti2(OiPr)6(1)
_cod_depositor_comments
;
The following automatic conversions were performed:

'_symmetry_cell_setting' value 'Monoclinic' changed to 'monoclinic'
according to /home/saulius/struct/CIF-dictionaries/cif_core.dic
dictionary named 'cif_core.dic' version 2.4.2 from 2011-04-26.

Automatic conversion script
Id: cif_fix_values 1891 2012-01-12 08:04:46Z andrius 
;
_cod_original_sg_symbol_H-M P21/c
_cod_database_code 7053047

loop_
_symmetry_equiv_pos_as_xyz
'x, y, z'
'-x, y+1/2, -z+1/2'
'-x, -y, -z'
'x, -y-1/2, z-1/2'

loop_
_atom_site_label
_atom_site_type_symbol
_atom_site_fract_x
_atom_site_fract_y
_atom_site_fract_z
_atom_site_U_iso_or_equiv
_atom_site_adp_type
_atom_site_occupancy
_atom_site_symmetry_multiplicity
_atom_site_calc_flag
_atom_site_refinement_flags
_atom_site_disorder_assembly
_atom_site_disorder_group
Ti1 Ti 0.87948(5) -0.122212(19) 0.64544(4) 0.03490(17) Uani 1 1 d . A .
O1 O 0.9749(2) -0.18788(8) 0.64773(18) 0.0481(5) Uani 1 1 d . . .
N1 N 0.7779(2) -0.03872(9) 0.66020(17) 0.0345(4) Uani 1 1 d . . .
C1 C 1.0948(6) -0.2253(2) 0.7023(5) 0.0625(12) Uani 0.70 1 d P A 1
H1 H 1.1673 -0.2043 0.7712 0.075 Uiso 0.70 1 calc PR A 1
O2 O 1.02894(18) -0.09026(7) 0.77999(16) 0.0387(4) Uani 1 1 d . . .
C2 C 1.048(2) -0.2781(5) 0.7453(13) 0.115(6) Uani 0.70 1 d P A 1
H2A H 0.9950 -0.2662 0.7905 0.173 Uiso 0.70 1 calc PR A 1
H2B H 1.1308 -0.3010 0.7957 0.173 Uiso 0.70 1 calc PR A 1
H2C H 0.9877 -0.3020 0.6780 0.173 Uiso 0.70 1 calc PR A 1
O3 O 0.8512(2) -0.09490(9) 0.50173(17) 0.0473(5) Uani 1 1 d . . .
C3 C 1.1529(11) -0.2350(5) 0.6124(10) 0.120(4) Uani 0.70 1 d P A 1
H3A H 1.0783 -0.2503 0.5399 0.179 Uiso 0.70 1 calc PR A 1
H3B H 1.2307 -0.2632 0.6428 0.179 Uiso 0.70 1 calc PR A 1
H3C H 1.1876 -0.1977 0.5955 0.179 Uiso 0.70 1 calc PR A 1
O4 O 0.7219(2) -0.15537(8) 0.64915(17) 0.0467(5) Uani 1 1 d . . .
C4 C 1.0683(2) -0.04215(10) 0.8460(2) 0.0311(5) Uani 1 1 d . A .
C5 C 0.9730(2) 0.00450(10) 0.8270(2) 0.0311(5) Uani 1 1 d . . .
C6 C 1.0155(2) 0.05537(10) 0.8966(2) 0.0330(5) Uani 1 1 d . A .
H6 H 0.9501 0.0865 0.8833 0.040 Uiso 1 1 calc R . .
C7 C 1.1502(3) 0.06091(11) 0.9835(2) 0.0338(5) Uani 1 1 d . . .
C8 C 1.2421(2) 0.01386(11) 1.0016(2) 0.0349(5) Uani 1 1 d . A .
H8 H 1.3347 0.0173 1.0622 0.042 Uiso 1 1 calc R . .
C9 C 1.2073(2) -0.03780(10) 0.9368(2) 0.0329(5) Uani 1 1 d . . .
C10 C 1.1979(3) 0.11612(12) 1.0569(3) 0.0456(6) Uani 1 1 d . A .
H10A H 1.2520 0.1406 1.0261 0.068 Uiso 1 1 calc R . .
H10B H 1.2573 0.1056 1.1388 0.068 Uiso 1 1 calc R . .
H10C H 1.1151 0.1379 1.0534 0.068 Uiso 1 1 calc R . .
C11 C 1.3128(3) -0.08794(11) 0.9592(2) 0.0387(6) Uani 1 1 d . A .
C12 C 1.4532(3) -0.07619(14) 1.0652(3) 0.0511(7) Uani 1 1 d . . .
H12A H 1.4950 -0.0400 1.0520 0.077 Uiso 1 1 calc R A .
H12B H 1.5179 -0.1090 1.0749 0.077 Uiso 1 1 calc R . .
H12C H 1.4364 -0.0721 1.1364 0.077 Uiso 1 1 calc R . .
C13 C 1.2524(3) -0.14483(13) 0.9879(3) 0.0537(7) Uani 1 1 d . . .
H13A H 1.2378 -0.1391 1.0598 0.081 Uiso 1 1 calc R A .
H13B H 1.3190 -0.1771 0.9997 0.081 Uiso 1 1 calc R . .
H13C H 1.1621 -0.1543 0.9225 0.081 Uiso 1 1 calc R . .
C14 C 1.3449(3) -0.09599(14) 0.8509(3) 0.0483(7) Uani 1 1 d . . .
H14A H 1.2568 -0.1035 0.7815 0.072 Uiso 1 1 calc R A .
H14B H 1.4090 -0.1293 0.8637 0.072 Uiso 1 1 calc R . .
H14C H 1.3892 -0.0603 0.8383 0.072 Uiso 1 1 calc R . .
C15 C 0.8310(2) 0.00279(11) 0.7348(2) 0.0344(5) Uani 1 1 d . A .
H15 H 0.7718 0.0354 0.7291 0.041 Uiso 1 1 calc R . .
C16 C 0.6327(2) -0.03040(12) 0.5672(2) 0.0376(5) Uani 1 1 d . . .
H16 H 0.6085 -0.0669 0.5186 0.045 Uiso 1 1 calc R . .
C17 C 0.6261(3) 0.02000(13) 0.4843(2) 0.0423(6) Uani 1 1 d . . .
H17A H 0.6969 0.0136 0.4518 0.051 Uiso 1 1 calc R A .
H17B H 0.6487 0.0574 0.5285 0.051 Uiso 1 1 calc R . .
C18 C 0.4784(3) 0.02370(13) 0.3834(2) 0.0414(6) Uani 1 1 d . . .
H18A H 0.4736 0.0577 0.3326 0.050 Uiso 1 1 calc R . .
H18B H 0.4592 -0.0123 0.3348 0.050 Uiso 1 1 calc R . .
C19 C 0.8999(17) -0.1141(8) 0.4167(17) 0.030(5) Uiso 0.30 1 d PD A 1
H19 H 0.9116 -0.1576 0.4242 0.035 Uiso 0.30 1 calc PR A 1
C21 C 1.034(4) -0.089(2) 0.436(4) 0.136(14) Uiso 0.30 1 d P A 1
H21A H 1.0363 -0.0480 0.4565 0.204 Uiso 0.30 1 calc PR A 1
H21B H 1.0492 -0.0931 0.3634 0.204 Uiso 0.30 1 calc PR A 1
H21C H 1.1092 -0.1105 0.4996 0.204 Uiso 0.30 1 calc PR A 1
C22 C 0.6493(7) -0.2091(4) 0.6102(7) 0.0519(17) Uani 0.70 1 d P A 1
H22 H 0.7177 -0.2368 0.5999 0.062 Uiso 0.70 1 calc PR A 1
C23 C 0.6162(9) -0.2342(3) 0.7094(6) 0.084(2) Uani 0.70 1 d P A 1
H23A H 0.7043 -0.2404 0.7794 0.127 Uiso 0.70 1 calc PR A 1
H23B H 0.5666 -0.2716 0.6843 0.127 Uiso 0.70 1 calc PR A 1
H23C H 0.5563 -0.2065 0.7280 0.127 Uiso 0.70 1 calc PR A 1
C24 C 0.5294(9) -0.2032(4) 0.4931(6) 0.107(3) Uani 0.70 1 d P A 1
H24A H 0.4553 -0.1792 0.5003 0.160 Uiso 0.70 1 calc PR A 1
H24B H 0.4917 -0.2421 0.4631 0.160 Uiso 0.70 1 calc PR A 1
H24C H 0.5620 -0.1842 0.4386 0.160 Uiso 0.70 1 calc PR A 1
C1' C 1.0438(12) -0.2415(5) 0.6385(11) 0.051(2) Uiso 0.30 1 d PD A 2
H1' H 0.9879 -0.2610 0.5613 0.061 Uiso 0.30 1 calc PR A 2
C3' C 1.1942(15) -0.2281(11) 0.651(2) 0.076(6) Uiso 0.30 1 d PD A 2
H2'1 H 1.2528 -0.2156 0.7317 0.114 Uiso 0.30 1 calc PR A 2
H2'2 H 1.1906 -0.1967 0.5962 0.114 Uiso 0.30 1 calc PR A 2
H2'3 H 1.2348 -0.2634 0.6328 0.114 Uiso 0.30 1 calc PR A 2
C23' C 0.5557(17) -0.2163(7) 0.6792(15) 0.073(5) Uiso 0.30 1 d PD A 2
H23D H 0.4750 -0.1943 0.6229 0.109 Uiso 0.30 1 calc PR A 2
H23E H 0.5886 -0.1978 0.7568 0.109 Uiso 0.30 1 calc PR A 2
H23F H 0.5269 -0.2567 0.6841 0.109 Uiso 0.30 1 calc PR A 2
C24' C 0.597(2) -0.2275(10) 0.5050(16) 0.106(7) Uiso 0.30 1 d PD A 2
H24D H 0.5818 -0.2697 0.4908 0.160 Uiso 0.30 1 calc PR A 2
H24E H 0.6535 -0.2126 0.4648 0.160 Uiso 0.30 1 calc PR A 2
H24F H 0.5057 -0.2073 0.4748 0.160 Uiso 0.30 1 calc PR A 2
C22' C 0.6756(18) -0.2163(12) 0.6380(15) 0.065(7) Uiso 0.30 1 d PD A 2
H22' H 0.7529 -0.2449 0.6802 0.078 Uiso 0.30 1 calc PR A 2
C2' C 1.061(3) -0.2832(11) 0.7406(18) 0.065(6) Uiso 0.30 1 d PD A 2
H2'4 H 1.1358 -0.3118 0.7508 0.097 Uiso 0.30 1 calc PR A 2
H2'5 H 0.9723 -0.3039 0.7227 0.097 Uiso 0.30 1 calc PR A 2
H2'6 H 1.0872 -0.2605 0.8132 0.097 Uiso 0.30 1 calc PR A 2
C19' C 0.8884(8) -0.1120(6) 0.4093(10) 0.060(4) Uani 0.70 1 d PD A 2
H19' H 0.8937 -0.1558 0.4067 0.071 Uiso 0.70 1 calc PR A 2
C20' C 0.7850(13) -0.0901(7) 0.2967(9) 0.152(6) Uani 0.70 1 d P A 2
H20A H 0.6913 -0.1052 0.2826 0.229 Uiso 0.70 1 calc PR A 2
H20B H 0.8106 -0.1033 0.2335 0.229 Uiso 0.70 1 calc PR A 2
H20C H 0.7838 -0.0472 0.2982 0.229 Uiso 0.70 1 calc PR A 2
C21' C 1.0341(6) -0.0853(4) 0.4357(6) 0.0470(16) Uani 0.70 1 d PD A 2
H21D H 1.0258 -0.0425 0.4289 0.071 Uiso 0.70 1 calc PR A 2
H21E H 1.0688 -0.1004 0.3792 0.071 Uiso 0.70 1 calc PR A 2
H21F H 1.1003 -0.0959 0.5157 0.071 Uiso 0.70 1 calc PR A 2
C20 C 0.7816(18) -0.1009(5) 0.2945(14) 0.040(3) Uiso 0.30 1 d PD A 1
H20D H 0.6948 -0.1209 0.2867 0.060 Uiso 0.30 1 calc PR A 1
H20E H 0.8097 -0.1150 0.2333 0.060 Uiso 0.30 1 calc PR A 1
H20F H 0.7649 -0.0586 0.2859 0.060 Uiso 0.30 1 calc PR A 1

loop_
_atom_site_aniso_label
_atom_site_aniso_U_11
_atom_site_aniso_U_22
_atom_site_aniso_U_33
_atom_site_aniso_U_23
_atom_site_aniso_U_13
_atom_site_aniso_U_12
Ti1 0.0262(3) 0.0419(3) 0.0334(3) -0.00252(17) 0.00937(19) -0.00336(17)
O1 0.0410(11) 0.0453(10) 0.0521(12) -0.0049(8) 0.0136(9) 0.0025(8)
N1 0.0200(9) 0.0468(11) 0.0329(10) 0.0037(8) 0.0073(8) -0.0001(8)
C1 0.050(3) 0.055(3) 0.073(3) -0.005(2) 0.015(3) 0.014(2)
O2 0.0271(9) 0.0394(9) 0.0422(10) -0.0025(7) 0.0072(7) 0.0015(7)
C2 0.126(10) 0.047(4) 0.143(10) 0.027(5) 0.026(6) 0.019(4)
O3 0.0389(11) 0.0651(12) 0.0377(10) 0.0029(9) 0.0159(8) 0.0050(9)
C3 0.111(7) 0.132(8) 0.129(10) -0.004(7) 0.064(8) 0.065(7)
O4 0.0388(11) 0.0503(11) 0.0510(11) -0.0092(8) 0.0188(9) -0.0134(8)
C4 0.0233(11) 0.0374(11) 0.0308(12) 0.0021(9) 0.0093(9) -0.0015(9)
C5 0.0214(11) 0.0408(12) 0.0295(11) 0.0045(9) 0.0090(9) 0.0014(9)
C6 0.0277(12) 0.0377(12) 0.0332(12) 0.0040(9) 0.0122(10) 0.0035(9)
C7 0.0310(12) 0.0409(12) 0.0287(11) 0.0012(9) 0.0117(10) -0.0019(10)
C8 0.0219(11) 0.0491(13) 0.0299(12) 0.0036(10) 0.0070(9) -0.0016(10)
C9 0.0222(11) 0.0417(12) 0.0322(12) 0.0043(9) 0.0087(9) 0.0005(9)
C10 0.0426(16) 0.0489(14) 0.0384(14) -0.0059(11) 0.0098(12) -0.0007(12)
C11 0.0220(12) 0.0471(13) 0.0383(13) 0.0011(11) 0.0041(10) 0.0058(10)
C12 0.0278(14) 0.0643(18) 0.0459(16) -0.0008(13) 0.0002(11) 0.0124(12)
C13 0.0426(16) 0.0460(15) 0.0624(19) 0.0114(13) 0.0117(14) 0.0102(13)
C14 0.0315(14) 0.0594(17) 0.0492(16) -0.0057(13) 0.0121(12) 0.0082(12)
C15 0.0244(12) 0.0407(12) 0.0365(13) 0.0054(10) 0.0111(10) 0.0042(9)
C16 0.0197(11) 0.0512(14) 0.0354(13) 0.0020(11) 0.0051(9) 0.0000(10)
C17 0.0204(12) 0.0631(16) 0.0392(14) 0.0084(12) 0.0082(10) -0.0018(11)
C18 0.0207(12) 0.0645(16) 0.0351(13) 0.0103(11) 0.0077(10) 0.0011(11)
C22 0.041(3) 0.046(3) 0.060(4) -0.012(3) 0.014(3) -0.021(3)
C23 0.103(6) 0.062(4) 0.091(5) 0.000(3) 0.044(4) -0.034(4)
C24 0.102(6) 0.092(5) 0.081(4) -0.017(4) -0.006(4) -0.056(5)
C19' 0.042(4) 0.095(7) 0.040(4) -0.009(2) 0.015(3) -0.012(3)
C20' 0.051(4) 0.360(18) 0.038(3) 0.032(7) 0.011(3) 0.038(7)
C21' 0.031(2) 0.066(3) 0.046(3) 0.0037(19) 0.0187(18) -0.0080(18)

loop_
_atom_type_symbol
_atom_type_description
_atom_type_scat_dispersion_real
_atom_type_scat_dispersion_imag
_atom_type_scat_source
C C 0.0033 0.0016 'International Tables Vol C Tables 4.2.6.8 and 6.1.1.4'
H H 0.0000 0.0000 'International Tables Vol C Tables 4.2.6.8 and 6.1.1.4'
O O 0.0106 0.0060 'International Tables Vol C Tables 4.2.6.8 and 6.1.1.4'
N N 0.0061 0.0033 'International Tables Vol C Tables 4.2.6.8 and 6.1.1.4'
Ti Ti 0.2776 0.4457 'International Tables Vol C Tables 4.2.6.8 and 6.1.1.4'

loop_
_geom_angle_atom_site_label_1
_geom_angle_atom_site_label_2
_geom_angle_atom_site_label_3
_geom_angle
_geom_angle_site_symmetry_1
_geom_angle_site_symmetry_3
O1 Ti1 O3 99.42(9) . .
O1 Ti1 O4 98.77(9) . .
O3 Ti1 O4 113.10(9) . .
O1 Ti1 O2 93.54(8) . .
O3 Ti1 O2 118.85(9) . .
O4 Ti1 O2 123.45(9) . .
O1 Ti1 N1 174.29(8) . .
O3 Ti1 N1 84.33(8) . .
O4 Ti1 N1 83.58(8) . .
O2 Ti1 N1 80.86(7) . .
C1 O1 C1' 33.9(4) . .
C1 O1 Ti1 151.1(3) . .
C1' O1 Ti1 174.9(5) . .
C15 N1 C16 117.7(2) . .
C15 N1 Ti1 128.08(16) . .
C16 N1 Ti1 114.13(15) . .
O1 C1 C2 107.7(7) . .
O1 C1 C3 106.0(5) . .
C2 C1 C3 116.6(9) . .
O1 C1 H1 108.7 . .
C2 C1 H1 108.7 . .
C3 C1 H1 108.7 . .
C4 O2 Ti1 142.47(15) . .
C19' O3 C19 5.1(10) . .
C19' O3 Ti1 136.8(5) . .
C19 O3 Ti1 132.5(7) . .
C22 O4 C22' 15.0(9) . .
C22 O4 Ti1 135.0(3) . .
C22' O4 Ti1 131.1(7) . .
O2 C4 C5 120.4(2) . .
O2 C4 C9 120.0(2) . .
C5 C4 C9 119.6(2) . .
C6 C5 C4 120.1(2) . .
C6 C5 C15 117.9(2) . .
C4 C5 C15 122.0(2) . .
C7 C6 C5 121.2(2) . .
C7 C6 H6 119.4 . .
C5 C6 H6 119.4 . .
C6 C7 C8 117.6(2) . .
C6 C7 C10 121.6(2) . .
C8 C7 C10 120.8(2) . .
C9 C8 C7 124.3(2) . .
C9 C8 H8 117.8 . .
C7 C8 H8 117.8 . .
C8 C9 C4 117.1(2) . .
C8 C9 C11 122.3(2) . .
C4 C9 C11 120.6(2) . .
C7 C10 H10A 109.5 . .
C7 C10 H10B 109.5 . .
H10A C10 H10B 109.5 . .
C7 C10 H10C 109.5 . .
H10A C10 H10C 109.5 . .
H10B C10 H10C 109.5 . .
C9 C11 C12 112.4(2) . .
C9 C11 C14 109.4(2) . .
C12 C11 C14 107.6(2) . .
C9 C11 C13 109.8(2) . .
C12 C11 C13 106.3(2) . .
C14 C11 C13 111.3(2) . .
C11 C12 H12A 109.5 . .
C11 C12 H12B 109.5 . .
H12A C12 H12B 109.5 . .
C11 C12 H12C 109.5 . .
H12A C12 H12C 109.5 . .
H12B C12 H12C 109.5 . .
C11 C13 H13A 109.5 . .
C11 C13 H13B 109.5 . .
H13A C13 H13B 109.5 . .
C11 C13 H13C 109.5 . .
H13A C13 H13C 109.5 . .
H13B C13 H13C 109.5 . .
C11 C14 H14A 109.5 . .
C11 C14 H14B 109.5 . .
H14A C14 H14B 109.5 . .
C11 C14 H14C 109.5 . .
H14A C14 H14C 109.5 . .
H14B C14 H14C 109.5 . .
N1 C15 C5 126.0(2) . .
N1 C15 H15 117.0 . .
C5 C15 H15 117.0 . .
N1 C16 C18 113.0(2) . 3_656
N1 C16 C17 111.7(2) . .
C18 C16 C17 111.7(2) 3_656 .
N1 C16 H16 106.6 . .
C18 C16 H16 106.6 3_656 .
C17 C16 H16 106.6 . .
C16 C17 C18 110.2(2) . .
C16 C17 H17A 109.6 . .
C18 C17 H17A 109.6 . .
C16 C17 H17B 109.6 . .
C18 C17 H17B 109.6 . .
H17A C17 H17B 108.1 . .
C16 C18 C17 110.1(2) 3_656 .
C16 C18 H18A 109.6 3_656 .
C17 C18 H18A 109.6 . .
C16 C18 H18B 109.6 3_656 .
C17 C18 H18B 109.6 . .
H18A C18 H18B 108.2 . .
O3 C19 C21 113(2) . .
O3 C19 C20 107.0(14) . .
C21 C19 C20 114(2) . .
O3 C19 H19 107.6 . .
C21 C19 H19 107.6 . .
C20 C19 H19 107.6 . .
O4 C22 C24 111.7(7) . .
O4 C22 C23 108.3(5) . .
C24 C22 C23 116.9(6) . .
O4 C22 H22 106.5 . .
C24 C22 H22 106.5 . .
C23 C22 H22 106.5 . .
O1 C1' C3' 110.0(12) . .
O1 C1' C2' 110.4(13) . .
C3' C1' C2' 105.9(16) . .
O1 C1' H1' 110.2 . .
C3' C1' H1' 110.2 . .
C2' C1' H1' 110.2 . .
C1' C3' H2'1 109.5 . .
C1' C3' H2'2 109.5 . .
H2'1 C3' H2'2 109.5 . .
C1' C3' H2'3 109.5 . .
H2'1 C3' H2'3 109.5 . .
H2'2 C3' H2'3 109.5 . .
C22' C23' H23D 109.5 . .
C22' C23' H23E 109.5 . .
H23D C23' H23E 109.5 . .
C22' C23' H23F 109.5 . .
H23D C23' H23F 109.5 . .
H23E C23' H23F 109.5 . .
C22' C24' H24D 109.5 . .
C22' C24' H24E 109.5 . .
H24D C24' H24E 109.5 . .
C22' C24' H24F 109.5 . .
H24D C24' H24F 109.5 . .
H24E C24' H24F 109.5 . .
O4 C22' C24' 105.6(17) . .
O4 C22' C23' 104.5(16) . .
C24' C22' C23' 102.7(15) . .
O4 C22' H22' 114.3 . .
C24' C22' H22' 114.3 . .
C23' C22' H22' 114.3 . .
C1' C2' H2'4 109.5 . .
C1' C2' H2'5 109.5 . .
H2'4 C2' H2'5 109.5 . .
C1' C2' H2'6 109.5 . .
H2'4 C2' H2'6 109.5 . .
H2'5 C2' H2'6 109.5 . .
O3 C19' C20' 110.5(10) . .
O3 C19' C21' 107.2(8) . .
C20' C19' C21' 109.7(9) . .
O3 C19' H19' 109.8 . .
C20' C19' H19' 109.8 . .
C21' C19' H19' 109.8 . .
C19' C20' H20A 109.5 . .
C19' C20' H20B 109.5 . .
H20A C20' H20B 109.5 . .
C19' C20' H20C 109.5 . .
H20A C20' H20C 109.5 . .
H20B C20' H20C 109.5 . .
C19' C21' H21D 109.5 . .
C19' C21' H21E 109.5 . .
H21D C21' H21E 109.5 . .
C19' C21' H21F 109.5 . .
H21D C21' H21F 109.5 . .
H21E C21' H21F 109.5 . .

loop_
_geom_bond_atom_site_label_1
_geom_bond_atom_site_label_2
_geom_bond_distance
_geom_bond_site_symmetry_2
Ti1 O1 1.7915(19) .
Ti1 O3 1.8059(19) .
Ti1 O4 1.8264(19) .
Ti1 O2 1.8985(17) .
Ti1 N1 2.224(2) .
O1 C1 1.430(5) .
O1 C1' 1.447(11) .
N1 C15 1.282(3) .
N1 C16 1.487(3) .
C1 C2 1.482(12) .
C1 C3 1.499(10) .
C1 H1 1.0000 .
O2 C4 1.331(3) .
C2 H2A 0.9800 .
C2 H2B 0.9800 .
C2 H2C 0.9800 .
O3 C19' 1.418(14) .
O3 C19 1.42(2) .
C3 H3A 0.9800 .
C3 H3B 0.9800 .
C3 H3C 0.9800 .
O4 C22 1.417(7) .
O4 C22' 1.46(3) .
C4 C5 1.406(3) .
C4 C9 1.424(3) .
C5 C6 1.406(3) .
C5 C15 1.449(3) .
C6 C7 1.377(3) .
C6 H6 0.9500 .
C7 C8 1.393(3) .
C7 C10 1.515(4) .
C8 C9 1.390(3) .
C8 H8 0.9500 .
C9 C11 1.529(3) .
C10 H10A 0.9800 .
C10 H10B 0.9800 .
C10 H10C 0.9800 .
C11 C12 1.534(4) .
C11 C14 1.536(4) .
C11 C13 1.548(4) .
C12 H12A 0.9800 .
C12 H12B 0.9800 .
C12 H12C 0.9800 .
C13 H13A 0.9800 .
C13 H13B 0.9800 .
C13 H13C 0.9800 .
C14 H14A 0.9800 .
C14 H14B 0.9800 .
C14 H14C 0.9800 .
C15 H15 0.9500 .
C16 C18 1.531(4) 3_656
C16 C17 1.530(4) .
C16 H16 1.0000 .
C17 C18 1.533(3) .
C17 H17A 0.9900 .
C17 H17B 0.9900 .
C18 C16 1.531(4) 3_656
C18 H18A 0.9900 .
C18 H18B 0.9900 .
C19 C21 1.43(3) .
C19 C20 1.541(5) .
C19 H19 1.0000 .
C21 H21A 0.9800 .
C21 H21B 0.9800 .
C21 H21C 0.9800 .
C22 C24 1.483(10) .
C22 C23 1.529(9) .
C22 H22 1.0000 .
C23 H23A 0.9800 .
C23 H23B 0.9800 .
C23 H23C 0.9800 .
C24 H24A 0.9800 .
C24 H24B 0.9800 .
C24 H24C 0.9800 .
C1' C3' 1.540(5) .
C1' C2' 1.541(5) .
C1' H1' 1.0000 .
C3' H2'1 0.9800 .
C3' H2'2 0.9800 .
C3' H2'3 0.9800 .
C23' C22' 1.538(5) .
C23' H23D 0.9800 .
C23' H23E 0.9800 .
C23' H23F 0.9800 .
C24' C22' 1.538(5) .
C24' H24D 0.9800 .
C24' H24E 0.9800 .
C24' H24F 0.9800 .
C22' H22' 1.0000 .
C2' H2'4 0.9800 .
C2' H2'5 0.9800 .
C2' H2'6 0.9800 .
C19' C20' 1.459(10) .
C19' C21' 1.539(5) .
C19' H19' 1.0000 .
C20' H20A 0.9800 .
C20' H20B 0.9800 .
C20' H20C 0.9800 .
C21' H21D 0.9800 .
C21' H21E 0.9800 .
C21' H21F 0.9800 .
C20 H20D 0.9800 .
C20 H20E 0.9800 .
C20 H20F 0.9800 .
